data_9007401
loop_
_publ_author_name
'Lundegaard, L. F.'
'Makovicky, E.'
'Boffa Ballaran, T.'
'Balic-Zunic T'

_publ_section_title
;Crystal structure and cation lone electron pair activity of Bi2S3 between 0
 and 10 GPa Locality: synthetic Sample: P = 3.53 GPa
;
_journal_name_full 'Physics and Chemistry of Minerals'
_journal_page_first 578
_journal_page_last 584
_journal_paper_doi 10.1007/s00269-005-0033-2
_journal_volume 32
_journal_year 2005
_chemical_compound_source Synthetic
_chemical_formula_sum 'Bi2 S3'
_chemical_name_mineral Bismuthinite
_space_group_IT_number 62
_symmetry_space_group_name_Hall '-P 2ac 2n'
_symmetry_space_group_name_H-M 'P n m a'
_cell_angle_alpha 90
_cell_angle_beta 90
_cell_angle_gamma 90
_cell_length_a 10.907
_cell_length_b 3.9191
_cell_length_c 10.822
_cell_formula_units_Z 4
_cell_volume 462.593
_database_code_amcsd 0009007
_diffrn_ambient_pressure 3.53e+06
_exptl_crystal_density_diffrn 7.383
_cod_database_code 9007401

loop_
_space_group_symop_operation_xyz
x,y,z
x,1/2-y,z
-x,1/2+y,-z
1/2-x,1/2+y,1/2+z
1/2+x,1/2-y,1/2-z
1/2+x,y,1/2-z
1/2-x,-y,1/2+z
-x,-y,-z

loop_
_atom_site_label
_atom_site_fract_x
_atom_site_fract_y
_atom_site_fract_z
_atom_site_U_iso_or_equiv
Bi1 0.00490 0.25000 0.67440 0.01730
Bi2 0.33310 0.25000 0.46630 0.02090
S1 0.05270 0.25000 0.12800 0.01200
S2 0.37370 0.25000 0.06100 0.01400
S3 0.22110 0.25000 0.80260 0.02100

loop_
_cod_related_entry_id
_cod_related_entry_database
_cod_related_entry_code
1 AMCSD 0009007
